data_4106157
loop_
_publ_author_name
'Jun Shi'
'Georg Manolikakes'
'Chien-Hung Yeh'
'Carlos A. Guerrero'
'Ryan A. Shenvi'
'Hiroki Shigehisa'
'Phil S. Baran'

_publ_section_title
;
 Scalable Synthesis of Cortistatin A and Related Structures
;
_journal_name_full 'Journal of the American Chemical Society'
_journal_page_first 8014
_journal_page_last 8027
_journal_paper_doi 10.1021/ja202103e
_journal_volume 133
_journal_year 2011
_chemical_formula_sum 'C23 H29 N O7'
_chemical_formula_weight 431.47
_chemical_name_systematic
; 
 ? 
;
_space_group_IT_number 5
_symmetry_cell_setting monoclinic
_symmetry_space_group_name_Hall 'C 2y'
_symmetry_space_group_name_H-M 'C 1 2 1'
_atom_sites_solution_hydrogens geom
_atom_sites_solution_primary direct
_atom_sites_solution_secondary difmap
_audit_creation_method SHELXL-97
_cell_angle_alpha 90.00
_cell_angle_beta 92.0500(10)
_cell_angle_gamma 90.00
_cell_formula_units_Z 4
_cell_length_a 33.877(2)
_cell_length_b 7.2517(5)
_cell_length_c 9.6664(6)
_cell_measurement_reflns_used 6235
_cell_measurement_temperature 100(2)
_cell_measurement_theta_max 25.33
_cell_measurement_theta_min 2.41
_cell_volume 2373.2(3)
_computing_cell_refinement 'Bruker SAINT'
_computing_data_collection 'Bruker APEX2'
_computing_data_reduction 'Bruker SAINT'
_computing_molecular_graphics 'Bruker SHELXTL'
_computing_publication_material 'Bruker SHELXTL'
_computing_structure_refinement 'SHELXL-97 (Sheldrick, 1997)'
_computing_structure_solution 'SHELXS-97 (Sheldrick, 1990)'
_diffrn_ambient_temperature 100(2)
_diffrn_measured_fraction_theta_full 0.998
_diffrn_measured_fraction_theta_max 0.998
_diffrn_measurement_device_type 'Bruker APEX-II CCD'
_diffrn_measurement_method '\f and \w scans'
_diffrn_radiation_monochromator graphite
_diffrn_radiation_source 'fine-focus sealed tube'
_diffrn_radiation_type MoK\a
_diffrn_radiation_wavelength 0.71073
_diffrn_reflns_av_R_equivalents 0.0472
_diffrn_reflns_av_sigmaI/netI 0.0562
_diffrn_reflns_limit_h_max 22
_diffrn_reflns_limit_h_min -40
_diffrn_reflns_limit_k_max 8
_diffrn_reflns_limit_k_min -8
_diffrn_reflns_limit_l_max 11
_diffrn_reflns_limit_l_min -11
_diffrn_reflns_number 8961
_diffrn_reflns_theta_full 25.00
_diffrn_reflns_theta_max 25.35
_diffrn_reflns_theta_min 1.20
_exptl_absorpt_coefficient_mu 0.089
_exptl_absorpt_correction_T_max 0.9686
_exptl_absorpt_correction_T_min 0.9618
_exptl_absorpt_correction_type multi-scan
_exptl_absorpt_process_details sadabs
_exptl_crystal_colour colorless
_exptl_crystal_density_diffrn 1.208
_exptl_crystal_description plate
_exptl_crystal_F_000 920
_exptl_crystal_size_max 0.44
_exptl_crystal_size_mid 0.40
_exptl_crystal_size_min 0.36
_refine_diff_density_max 0.207
_refine_diff_density_min -0.178
_refine_diff_density_rms 0.039
_refine_ls_abs_structure_details 'Flack H D (1983), Acta Cryst. A39, 876-881'
_refine_ls_abs_structure_Flack 0.1(9)
_refine_ls_extinction_method none
_refine_ls_goodness_of_fit_ref 1.059
_refine_ls_hydrogen_treatment constr
_refine_ls_matrix_type full
_refine_ls_number_parameters 280
_refine_ls_number_reflns 3809
_refine_ls_number_restraints 1
_refine_ls_restrained_S_all 1.058
_refine_ls_R_factor_all 0.0410
_refine_ls_R_factor_gt 0.0390
_refine_ls_shift/su_max 0.009
_refine_ls_shift/su_mean 0.002
_refine_ls_structure_factor_coef Fsqd
_refine_ls_weighting_details 'calc w=1/[\s^2^(Fo^2^)+(0.0400P)^2^+1.0000P] where P=(Fo^2^+2Fc^2^)/3'
_refine_ls_weighting_scheme calc
_refine_ls_wR_factor_gt 0.0997
_refine_ls_wR_factor_ref 0.1011
_reflns_number_gt 3598
_reflns_number_total 3809
_reflns_threshold_expression >2sigma(I)
_cod_data_source_file ja202103e_si_003.cif
_cod_data_source_block baran78
_cod_database_code 4106157

loop_
_symmetry_equiv_pos_as_xyz
'x, y, z'
'-x, y, -z'
'x+1/2, y+1/2, z'
'-x+1/2, y+1/2, -z'

loop_
_atom_site_label
_atom_site_type_symbol
_atom_site_fract_x
_atom_site_fract_y
_atom_site_fract_z
_atom_site_U_iso_or_equiv
_atom_site_adp_type
_atom_site_occupancy
_atom_site_symmetry_multiplicity
_atom_site_calc_flag
_atom_site_refinement_flags
O1 O 0.77420(4) 0.2642(2) 0.40578(14) 0.0240(3) Uani 1 1 d .
O2 O 0.73872(4) 0.3919(2) 0.22717(14) 0.0249(4) Uani 1 1 d .
O3 O 0.85783(4) 0.8450(2) 0.18002(15) 0.0236(3) Uani 1 1 d .
O4 O 0.96664(4) 0.7754(3) -0.17269(15) 0.0321(4) Uani 1 1 d .
H4A H 0.9904 0.7563 -0.1904 0.048 Uiso 1 1 calc R
O5 O 0.85658(4) 0.7173(2) -0.43696(15) 0.0277(4) Uani 1 1 d .
O6 O 0.88708(5) 0.9950(2) -0.37547(17) 0.0312(4) Uani 1 1 d .
O7 O 0.96698(5) 0.7631(4) -0.67347(18) 0.0531(6) Uani 1 1 d .
N1 N 0.91867(5) 0.7866(3) -0.51973(19) 0.0285(4) Uani 1 1 d .
C1 C 0.75484(7) 0.4195(3) 0.4640(2) 0.0269(5) Uani 1 1 d .
H1A H 0.7741 0.5176 0.4893 0.032 Uiso 1 1 calc R
H1B H 0.7406 0.3834 0.5475 0.032 Uiso 1 1 calc R
C2 C 0.72611(6) 0.4842(3) 0.3496(2) 0.0254(5) Uani 1 1 d .
H2A H 0.6987 0.4493 0.3703 0.030 Uiso 1 1 calc R
H2B H 0.7275 0.6197 0.3384 0.030 Uiso 1 1 calc R
C3 C 0.77482(6) 0.2954(3) 0.2613(2) 0.0213(5) Uani 1 1 d .
C4 C 0.77595(7) 0.1154(3) 0.1804(2) 0.0271(5) Uani 1 1 d .
H4B H 0.7488 0.0729 0.1563 0.033 Uiso 1 1 calc R
H4C H 0.7895 0.0185 0.2364 0.033 Uiso 1 1 calc R
C5 C 0.79860(7) 0.1538(3) 0.0481(2) 0.0243(5) Uani 1 1 d .
H5A H 0.8235 0.0823 0.0476 0.029 Uiso 1 1 calc R
H5B H 0.7823 0.1226 -0.0358 0.029 Uiso 1 1 calc R
C6 C 0.80695(6) 0.3620(3) 0.0555(2) 0.0194(4) Uani 1 1 d .
H6A H 0.7822 0.4249 0.0212 0.023 Uiso 1 1 calc R
C7 C 0.81083(6) 0.4017(3) 0.21104(19) 0.0183(4) Uani 1 1 d .
C8 C 0.84870(6) 0.3193(3) 0.2798(2) 0.0239(5) Uani 1 1 d .
H8A H 0.8481 0.1847 0.2711 0.036 Uiso 1 1 calc R
H8B H 0.8502 0.3532 0.3779 0.036 Uiso 1 1 calc R
H8C H 0.8719 0.3676 0.2339 0.036 Uiso 1 1 calc R
C9 C 0.81142(6) 0.6107(3) 0.2276(2) 0.0206(4) Uani 1 1 d .
H9A H 0.7855 0.6620 0.1970 0.025 Uiso 1 1 calc R
H9B H 0.8161 0.6424 0.3265 0.025 Uiso 1 1 calc R
C10 C 0.84368(6) 0.6958(3) 0.1427(2) 0.0201(4) Uani 1 1 d .
C11 C 0.84235(6) 0.4715(3) -0.2876(2) 0.0253(5) Uani 1 1 d .
H11A H 0.8404 0.3901 -0.3697 0.030 Uiso 1 1 calc R
H11B H 0.8163 0.5314 -0.2782 0.030 Uiso 1 1 calc R
C12 C 0.85100(7) 0.3506(3) -0.1577(2) 0.0245(5) Uani 1 1 d .
H12A H 0.8362 0.2333 -0.1679 0.029 Uiso 1 1 calc R
H12B H 0.8795 0.3203 -0.1522 0.029 Uiso 1 1 calc R
C13 C 0.83987(6) 0.4428(3) -0.02403(19) 0.0199(4) Uani 1 1 d .
C14 C 0.85739(6) 0.5984(3) 0.0188(2) 0.0217(5) Uani 1 1 d .
C15 C 0.89087(6) 0.6888(3) -0.0572(2) 0.0246(5) Uani 1 1 d .
H15A H 0.9121 0.5970 -0.0694 0.030 Uiso 1 1 calc R
H15B H 0.9020 0.7906 0.0003 0.030 Uiso 1 1 calc R
C16 C 0.87787(6) 0.7651(3) -0.1989(2) 0.0229(5) Uani 1 1 d .
H16A H 0.8515 0.8242 -0.1882 0.027 Uiso 1 1 calc R
C17 C 0.87285(6) 0.6200(3) -0.3135(2) 0.0221(5) Uani 1 1 d .
C18 C 0.91325(6) 0.5397(3) -0.3523(2) 0.0257(5) Uani 1 1 d .
H18A H 0.9260 0.4795 -0.2705 0.031 Uiso 1 1 calc R
H18B H 0.9094 0.4457 -0.4258 0.031 Uiso 1 1 calc R
C19 C 0.90573(6) 0.9154(3) -0.2516(2) 0.0273(5) Uani 1 1 d .
H19A H 0.9095 1.0131 -0.1793 0.033 Uiso 1 1 calc R
C20 C 0.94609(6) 0.8427(4) -0.2934(2) 0.0286(5) Uani 1 1 d .
H20A H 0.9615 0.9463 -0.3332 0.034 Uiso 1 1 calc R
C21 C 0.93962(6) 0.6945(4) -0.4034(2) 0.0276(5) Uani 1 1 d .
H21A H 0.9655 0.6440 -0.4329 0.033 Uiso 1 1 calc R
C22 C 0.88103(6) 0.8621(4) -0.4807(2) 0.0294(5) Uani 1 1 d .
H22A H 0.8681 0.9230 -0.5634 0.035 Uiso 1 1 calc R
C23 C 0.93487(7) 0.8235(4) -0.6414(3) 0.0413(7) Uani 1 1 d .
H23A H 0.9207 0.9001 -0.7056 0.050 Uiso 1 1 calc R

loop_
_atom_site_aniso_label
_atom_site_aniso_U_11
_atom_site_aniso_U_22
_atom_site_aniso_U_33
_atom_site_aniso_U_23
_atom_site_aniso_U_13
_atom_site_aniso_U_12
O1 0.0353(8) 0.0201(7) 0.0171(7) 0.0010(6) 0.0078(6) 0.0027(7)
O2 0.0236(8) 0.0320(9) 0.0193(7) -0.0031(7) 0.0029(6) 0.0003(7)
O3 0.0256(8) 0.0197(8) 0.0259(8) -0.0047(7) 0.0062(6) -0.0040(7)
O4 0.0190(7) 0.0531(11) 0.0244(8) 0.0012(8) 0.0029(6) 0.0001(8)
O5 0.0208(7) 0.0389(10) 0.0234(8) 0.0054(7) 0.0033(6) 0.0004(7)
O6 0.0337(9) 0.0304(9) 0.0297(8) 0.0078(8) 0.0048(7) 0.0026(8)
O7 0.0230(9) 0.1052(18) 0.0318(9) 0.0068(11) 0.0119(7) 0.0013(11)
N1 0.0241(9) 0.0411(12) 0.0207(9) 0.0040(9) 0.0063(7) -0.0002(9)
C1 0.0365(13) 0.0257(12) 0.0191(11) -0.0005(10) 0.0077(9) 0.0037(11)
C2 0.0255(11) 0.0257(12) 0.0253(11) -0.0048(10) 0.0067(9) 0.0024(10)
C3 0.0276(11) 0.0204(11) 0.0161(10) -0.0012(9) 0.0031(8) 0.0007(9)
C4 0.0391(13) 0.0219(12) 0.0208(11) -0.0043(9) 0.0086(9) -0.0037(10)
C5 0.0347(12) 0.0186(11) 0.0200(11) -0.0044(9) 0.0054(9) -0.0048(9)
C6 0.0244(10) 0.0216(11) 0.0123(9) -0.0030(9) 0.0038(7) -0.0015(9)
C7 0.0256(11) 0.0188(11) 0.0108(9) -0.0027(8) 0.0037(7) 0.0011(9)
C8 0.0280(11) 0.0250(13) 0.0187(10) -0.0022(9) 0.0018(8) 0.0036(10)
C9 0.0240(11) 0.0207(11) 0.0172(10) -0.0019(9) 0.0033(8) 0.0016(9)
C10 0.0186(10) 0.0227(11) 0.0190(10) 0.0008(9) 0.0007(8) 0.0022(9)
C11 0.0243(11) 0.0347(14) 0.0171(10) -0.0015(10) 0.0052(8) -0.0009(10)
C12 0.0289(11) 0.0259(11) 0.0191(10) -0.0058(9) 0.0053(8) -0.0007(10)
C13 0.0237(10) 0.0240(11) 0.0119(9) 0.0020(9) 0.0004(8) 0.0030(9)
C14 0.0205(10) 0.0254(12) 0.0194(10) 0.0022(9) 0.0034(8) -0.0005(9)
C15 0.0220(10) 0.0307(12) 0.0215(11) -0.0061(10) 0.0061(8) -0.0056(10)
C16 0.0194(10) 0.0267(12) 0.0231(10) -0.0013(10) 0.0095(8) -0.0012(9)
C17 0.0217(10) 0.0288(12) 0.0161(10) 0.0002(9) 0.0044(8) 0.0021(9)
C18 0.0222(11) 0.0356(14) 0.0198(10) -0.0014(10) 0.0049(8) 0.0026(10)
C19 0.0255(11) 0.0288(13) 0.0280(11) 0.0049(10) 0.0054(9) -0.0029(10)
C20 0.0202(10) 0.0402(14) 0.0260(11) 0.0059(10) 0.0063(8) -0.0023(10)
C21 0.0187(10) 0.0422(14) 0.0222(11) 0.0007(10) 0.0039(8) 0.0055(11)
C22 0.0232(11) 0.0382(14) 0.0271(12) 0.0074(11) 0.0073(9) 0.0008(11)
C23 0.0291(13) 0.068(2) 0.0273(13) 0.0111(13) 0.0026(10) -0.0059(14)

loop_
_atom_type_symbol
_atom_type_description
_atom_type_scat_dispersion_real
_atom_type_scat_dispersion_imag
_atom_type_scat_source
C C 0.0033 0.0016 'International Tables Vol C Tables 4.2.6.8 and 6.1.1.4'
H H 0.0000 0.0000 'International Tables Vol C Tables 4.2.6.8 and 6.1.1.4'
N N 0.0061 0.0033 'International Tables Vol C Tables 4.2.6.8 and 6.1.1.4'
O O 0.0106 0.0060 'International Tables Vol C Tables 4.2.6.8 and 6.1.1.4'

loop_
_geom_angle_atom_site_label_1
_geom_angle_atom_site_label_2
_geom_angle_atom_site_label_3
_geom_angle
C3 O1 C1 106.59(16)
C3 O2 C2 108.24(15)
C22 O5 C17 113.05(16)
C22 O6 C19 111.74(19)
C23 N1 C22 122.9(2)
C23 N1 C21 124.1(2)
C22 N1 C21 112.19(17)
O1 C1 C2 104.35(17)
O2 C2 C1 104.69(17)
O1 C3 O2 105.16(16)
O1 C3 C4 111.76(18)
O2 C3 C4 109.64(18)
O1 C3 C7 115.61(16)
O2 C3 C7 111.24(17)
C4 C3 C7 103.47(17)
C3 C4 C5 107.07(18)
C6 C5 C4 103.60(18)
C13 C6 C7 113.04(17)
C13 C6 C5 119.98(18)
C7 C6 C5 103.87(17)
C9 C7 C6 106.90(17)
C9 C7 C3 118.24(18)
C6 C7 C3 100.07(16)
C9 C7 C8 109.40(18)
C6 C7 C8 112.97(17)
C3 C7 C8 109.06(17)
C10 C9 C7 110.71(18)
O3 C10 C14 121.71(19)
O3 C10 C9 118.56(19)
C14 C10 C9 119.73(18)
C17 C11 C12 115.10(18)
C13 C12 C11 113.28(19)
C14 C13 C6 120.22(18)
C14 C13 C12 121.10(19)
C6 C13 C12 118.58(18)
C13 C14 C10 120.37(19)
C13 C14 C15 123.08(19)
C10 C14 C15 116.51(19)
C14 C15 C16 113.15(17)
C15 C16 C17 114.8(2)
C15 C16 C19 113.09(17)
C17 C16 C19 107.51(17)
O5 C17 C11 103.61(16)
O5 C17 C16 106.51(18)
C11 C17 C16 115.23(17)
O5 C17 C18 106.96(16)
C11 C17 C18 112.73(19)
C16 C17 C18 110.98(18)
C21 C18 C17 109.6(2)
O6 C19 C20 106.55(17)
O6 C19 C16 107.44(17)
C20 C19 C16 114.0(2)
O4 C20 C21 112.6(2)
O4 C20 C19 108.46(17)
C21 C20 C19 108.62(18)
N1 C21 C20 105.5(2)
N1 C21 C18 108.04(17)
C20 C21 C18 111.38(18)
O6 C22 O5 111.34(17)
O6 C22 N1 109.82(18)
O5 C22 N1 109.1(2)
O7 C23 N1 123.1(3)

loop_
_geom_bond_atom_site_label_1
_geom_bond_atom_site_label_2
_geom_bond_distance
O1 C3 1.416(2)
O1 C1 1.429(3)
O2 C3 1.437(3)
O2 C2 1.438(2)
O3 C10 1.232(3)
O4 C20 1.423(3)
O5 C22 1.412(3)
O5 C17 1.477(3)
O6 C22 1.411(3)
O6 C19 1.454(3)
O7 C23 1.223(3)
N1 C23 1.342(3)
N1 C22 1.450(3)
N1 C21 1.469(3)
C1 C2 1.520(3)
C3 C4 1.523(3)
C3 C7 1.536(3)
C4 C5 1.540(3)
C5 C6 1.537(3)
C6 C13 1.496(3)
C6 C7 1.532(3)
C7 C9 1.524(3)
C7 C8 1.544(3)
C9 C10 1.521(3)
C10 C14 1.480(3)
C11 C17 1.519(3)
C11 C12 1.551(3)
C12 C13 1.514(3)
C13 C14 1.334(3)
C14 C15 1.522(3)
C15 C16 1.527(3)
C16 C17 1.533(3)
C16 C19 1.540(3)
C17 C18 1.546(3)
C18 C21 1.527(3)
C19 C20 1.533(3)
C20 C21 1.522(4)
